data_7041605
loop_
_publ_author_name
'Hollingsworth, Ryan L.'
'Bheemaraju, Amarnath'
'Lenca, Nicole'
'Lord, Richard L.'
'Groysman, Stanislav'

_publ_section_title
;
 Divergent reactivity of a new dinuclear xanthene-bridged
 bis(iminopyridine) di-nickel complex with alkynes.
;
_journal_issue 17
_journal_name_full 'Dalton transactions (Cambridge, England : 2003)'
_journal_page_first 5605
_journal_page_last 5616
_journal_paper_doi 10.1039/c6dt04532d
_journal_volume 46
_journal_year 2017
_chemical_formula_sum 'C56 H65 N4 Ni2 O2'
_chemical_formula_weight 943.54
_chemical_name_systematic 'compound 2'
_chemical_properties_physical ', Air-sensitive,Moisture-sensitive'
_space_group_IT_number 14
_symmetry_cell_setting monoclinic
_symmetry_space_group_name_Hall '-P 2ybc'
_symmetry_space_group_name_H-M 'P 1 21/c 1'
_atom_sites_solution_hydrogens geom
_atom_sites_solution_primary direct
_atom_sites_solution_secondary difmap
_audit_creation_method SHELXL-97
_audit_update_record
;
2016-11-29 deposited with the CCDC.
2017-01-03 downloaded from the CCDC.
;
_cell_angle_alpha 90.00
_cell_angle_beta 100.198(5)
_cell_angle_gamma 90.00
_cell_formula_units_Z 4
_cell_length_a 12.3968(12)
_cell_length_b 15.3222(16)
_cell_length_c 25.014(3)
_cell_measurement_reflns_used 66991
_cell_measurement_temperature 100(2)
_cell_measurement_theta_max 25.69
_cell_measurement_theta_min 1.57
_cell_volume 4676.3(9)
_computing_structure_refinement 'SHELXL-97 (Sheldrick, 1997)'
_computing_structure_solution 'SHELXS-97 (Sheldrick, 1990)'
_diffrn_ambient_temperature 100(2)
_diffrn_measured_fraction_theta_full 0.993
_diffrn_measured_fraction_theta_max 0.993
_diffrn_measurement_device_type 'Bruker Apex2'
_diffrn_radiation_monochromator graphite
_diffrn_radiation_source 'fine-focus sealed tube'
_diffrn_radiation_type MoK\a
_diffrn_radiation_wavelength 0.71073
_diffrn_reflns_av_R_equivalents 0.1064
_diffrn_reflns_av_sigmaI/netI 0.0537
_diffrn_reflns_limit_h_max 15
_diffrn_reflns_limit_h_min -13
_diffrn_reflns_limit_k_max 18
_diffrn_reflns_limit_k_min -18
_diffrn_reflns_limit_l_max 30
_diffrn_reflns_limit_l_min -30
_diffrn_reflns_number 66991
_diffrn_reflns_theta_full 25.69
_diffrn_reflns_theta_max 25.69
_diffrn_reflns_theta_min 1.57
_exptl_absorpt_coefficient_mu 0.853
_exptl_absorpt_correction_T_max 0.8828
_exptl_absorpt_correction_T_min 0.8151
_exptl_absorpt_correction_type empirical
_exptl_absorpt_process_details SADABS
_exptl_crystal_colour black
_exptl_crystal_density_diffrn 1.340
_exptl_crystal_density_method 'not measured'
_exptl_crystal_description prisms
_exptl_crystal_F_000 2004
_exptl_crystal_recrystallization_method 'Re-crystallisation from solvent: ether'
_exptl_crystal_size_max 0.25
_exptl_crystal_size_mid 0.20
_exptl_crystal_size_min 0.15
_refine_diff_density_max 1.485
_refine_diff_density_min -0.713
_refine_diff_density_rms 0.096
_refine_ls_extinction_method none
_refine_ls_goodness_of_fit_ref 1.049
_refine_ls_hydrogen_treatment mixed
_refine_ls_matrix_type full
_refine_ls_number_parameters 573
_refine_ls_number_reflns 8821
_refine_ls_number_restraints 0
_refine_ls_restrained_S_all 1.049
_refine_ls_R_factor_all 0.0711
_refine_ls_R_factor_gt 0.0526
_refine_ls_shift/su_max 0.003
_refine_ls_shift/su_mean 0.000
_refine_ls_structure_factor_coef Fsqd
_refine_ls_weighting_details 'calc w=1/[\s^2^(Fo^2^)+(0.0732P)^2^+7.9957P] where P=(Fo^2^+2Fc^2^)/3'
_refine_ls_weighting_scheme calc
_refine_ls_wR_factor_gt 0.1360
_refine_ls_wR_factor_ref 0.1514
_reflns_number_gt 6968
_reflns_number_total 8821
_reflns_threshold_expression >2sigma(I)
_cod_data_source_file c6dt04532d2.cif
_cod_data_source_block sg480
_cod_depositor_comments 'Adding full bibliography for 7041605.cif.'
_cod_original_cell_volume 4676.3(8)
_cod_original_sg_symbol_H-M P21/c
_cod_database_code 7041605

loop_
_symmetry_equiv_pos_as_xyz
'x, y, z'
'-x, y+1/2, -z+1/2'
'-x, -y, -z'
'x, -y-1/2, z-1/2'

loop_
_atom_site_label
_atom_site_type_symbol
_atom_site_fract_x
_atom_site_fract_y
_atom_site_fract_z
_atom_site_U_iso_or_equiv
_atom_site_adp_type
_atom_site_occupancy
_atom_site_symmetry_multiplicity
_atom_site_calc_flag
_atom_site_refinement_flags
Ni1 Ni 0.41607(3) 0.43631(3) 0.281645(16) 0.02037(13) Uani 1 1 d .
Ni2 Ni 0.39535(3) 0.27787(3) 0.288880(16) 0.02146(13) Uani 1 1 d .
N12 N 0.3729(2) 0.21593(18) 0.35266(11) 0.0228(6) Uani 1 1 d .
O1 O 0.32373(18) 0.37581(14) 0.39382(9) 0.0211(5) Uani 1 1 d .
O2 O 0.6740(2) 0.38719(17) 0.44920(10) 0.0334(6) Uani 1 1 d .
N13 N 0.5177(2) 0.19778(18) 0.29253(11) 0.0220(6) Uani 1 1 d .
C17 C 0.1524(3) 0.5611(2) 0.41961(13) 0.0256(8) Uani 1 1 d .
H17 H 0.0905 0.5730 0.4361 0.031 Uiso 1 1 calc R
N14 N 0.4196(2) 0.51096(17) 0.34374(10) 0.0200(6) Uani 1 1 d .
N15 N 0.5563(2) 0.49347(18) 0.27896(10) 0.0230(6) Uani 1 1 d .
C59 C 0.5288(4) 0.4732(4) 0.9848(2) 0.0634(13) Uiso 1 1 d .
H59A H 0.5329 0.5004 0.9493 0.076 Uiso 1 1 calc R
H59B H 0.4924 0.4157 0.9783 0.076 Uiso 1 1 calc R
C56 C 0.5297(3) 0.3317(3) 0.49619(16) 0.0421(10) Uani 1 1 d .
H56A H 0.4955 0.2953 0.4656 0.063 Uiso 1 1 calc R
H56B H 0.4735 0.3521 0.5163 0.063 Uiso 1 1 calc R
H56C H 0.5846 0.2974 0.5204 0.063 Uiso 1 1 calc R
C55 C 0.5840(3) 0.4088(3) 0.47514(15) 0.0340(9) Uani 1 1 d .
H55A H 0.5287 0.4408 0.4489 0.041 Uiso 1 1 calc R
H55B H 0.6102 0.4487 0.5058 0.041 Uiso 1 1 calc R
C54 C 0.6429(3) 0.3411(3) 0.39977(14) 0.0318(8) Uani 1 1 d .
H54A H 0.5766 0.3679 0.3781 0.038 Uiso 1 1 calc R
H54B H 0.6260 0.2797 0.4073 0.038 Uiso 1 1 calc R
C53 C 0.7357(3) 0.3450(3) 0.36922(16) 0.0395(10) Uani 1 1 d .
H53A H 0.7567 0.4060 0.3652 0.059 Uiso 1 1 calc R
H53B H 0.7130 0.3189 0.3332 0.059 Uiso 1 1 calc R
H53C H 0.7984 0.3127 0.3892 0.059 Uiso 1 1 calc R
C2 C 0.5220(3) 0.1375(2) 0.33280(14) 0.0250(7) Uani 1 1 d .
C3 C 0.6026(3) 0.0728(2) 0.34138(15) 0.0307(8) Uani 1 1 d .
H3 H 0.6029 0.0307 0.3693 0.037 Uiso 1 1 calc R
C4 C 0.6815(3) 0.0707(2) 0.30904(15) 0.0321(8) Uani 1 1 d .
H4 H 0.7363 0.0266 0.3138 0.039 Uiso 1 1 calc R
C5 C 0.6795(3) 0.1341(2) 0.26944(14) 0.0279(8) Uani 1 1 d .
H5 H 0.7347 0.1355 0.2475 0.033 Uiso 1 1 calc R
C6 C 0.5970(3) 0.1947(2) 0.26213(13) 0.0256(7) Uani 1 1 d .
H6 H 0.5957 0.2368 0.2341 0.031 Uiso 1 1 calc R
C1 C 0.4380(3) 0.1487(2) 0.36472(14) 0.0268(8) Uani 1 1 d .
H1 H 0.4298 0.1095 0.3932 0.032 Uiso 1 1 calc R
C7 C 0.2825(3) 0.2254(2) 0.37967(13) 0.0229(7) Uani 1 1 d .
C8 C 0.2130(3) 0.1548(2) 0.38321(14) 0.0271(8) Uani 1 1 d .
H8 H 0.2320 0.0993 0.3707 0.033 Uiso 1 1 calc R
C9 C 0.1172(3) 0.1629(2) 0.40435(14) 0.0293(8) Uani 1 1 d .
C26 C 0.0372(3) 0.0854(2) 0.40306(16) 0.0349(9) Uani 1 1 d .
C28 C -0.0688(4) 0.1094(3) 0.4237(2) 0.0615(14) Uani 1 1 d .
H28A H -0.1174 0.0585 0.4206 0.092 Uiso 1 1 calc R
H28B H -0.1056 0.1574 0.4019 0.092 Uiso 1 1 calc R
H28C H -0.0508 0.1275 0.4619 0.092 Uiso 1 1 calc R
C29 C 0.0056(6) 0.0511(5) 0.3458(3) 0.111(3) Uani 1 1 d .
H29A H 0.0701 0.0256 0.3341 0.167 Uiso 1 1 calc R
H29B H -0.0227 0.0990 0.3214 0.167 Uiso 1 1 calc R
H29C H -0.0511 0.0062 0.3448 0.167 Uiso 1 1 calc R
C27 C 0.0917(5) 0.0131(4) 0.4383(3) 0.086(2) Uani 1 1 d .
H27A H 0.0420 -0.0370 0.4361 0.129 Uiso 1 1 calc R
H27B H 0.1096 0.0334 0.4760 0.129 Uiso 1 1 calc R
H27C H 0.1591 -0.0042 0.4257 0.129 Uiso 1 1 calc R
C10 C 0.0949(3) 0.2437(2) 0.42457(13) 0.0265(8) Uani 1 1 d .
H10 H 0.0308 0.2502 0.4402 0.032 Uiso 1 1 calc R
C11 C 0.1625(3) 0.3158(2) 0.42296(13) 0.0235(7) Uani 1 1 d .
C13 C 0.1387(3) 0.4029(2) 0.44811(13) 0.0239(7) Uani 1 1 d .
C15 C 0.0151(3) 0.4170(3) 0.44283(16) 0.0348(9) Uani 1 1 d .
H15A H -0.0193 0.4136 0.4045 0.052 Uiso 1 1 calc R
H15B H 0.0013 0.4746 0.4572 0.052 Uiso 1 1 calc R
H15C H -0.0158 0.3718 0.4634 0.052 Uiso 1 1 calc R
C16 C 0.1904(3) 0.4758(2) 0.41983(12) 0.0216(7) Uani 1 1 d .
C18 C 0.2008(3) 0.6301(2) 0.39642(13) 0.0253(7) Uani 1 1 d .
C19 C 0.2917(3) 0.6113(2) 0.37369(12) 0.0222(7) Uani 1 1 d .
H19 H 0.3277 0.6573 0.3585 0.027 Uiso 1 1 calc R
C20 C 0.3322(3) 0.5264(2) 0.37240(12) 0.0209(7) Uani 1 1 d .
C30 C 0.5045(3) 0.5641(2) 0.35315(13) 0.0219(7) Uani 1 1 d .
H30 H 0.5128 0.6058 0.3817 0.026 Uiso 1 1 calc R
C31 C 0.5831(3) 0.5555(2) 0.31816(13) 0.0223(7) Uani 1 1 d .
C35 C 0.6261(3) 0.4820(2) 0.24406(14) 0.0277(8) Uani 1 1 d .
H35 H 0.6091 0.4392 0.2164 0.033 Uiso 1 1 calc R
C34 C 0.7217(3) 0.5298(3) 0.24672(15) 0.0352(9) Uani 1 1 d .
H34 H 0.7692 0.5192 0.2215 0.042 Uiso 1 1 calc R
C33 C 0.7478(3) 0.5932(3) 0.28634(16) 0.0357(9) Uani 1 1 d .
H33 H 0.8124 0.6273 0.2883 0.043 Uiso 1 1 calc R
C32 C 0.6782(3) 0.6058(2) 0.32274(15) 0.0296(8) Uani 1 1 d .
H32 H 0.6946 0.6483 0.3507 0.035 Uiso 1 1 calc R
C21 C 0.2803(3) 0.4590(2) 0.39536(12) 0.0201(7) Uani 1 1 d .
C12 C 0.2547(3) 0.3069(2) 0.39910(12) 0.0210(7) Uani 1 1 d .
C22 C 0.1496(3) 0.7212(3) 0.39486(15) 0.0365(9) Uani 1 1 d .
C23 C 0.0336(4) 0.7174(4) 0.3602(2) 0.0679(16) Uani 1 1 d .
H23A H 0.0387 0.6997 0.3231 0.102 Uiso 1 1 calc R
H23B H -0.0007 0.7751 0.3595 0.102 Uiso 1 1 calc R
H23C H -0.0108 0.6748 0.3760 0.102 Uiso 1 1 calc R
C25 C 0.2165(4) 0.7881(2) 0.36885(17) 0.0401(10) Uani 1 1 d .
H25A H 0.2907 0.7919 0.3902 0.060 Uiso 1 1 calc R
H25B H 0.1811 0.8454 0.3680 0.060 Uiso 1 1 calc R
H25C H 0.2206 0.7698 0.3317 0.060 Uiso 1 1 calc R
C24 C 0.1433(6) 0.7507(3) 0.4525(2) 0.075(2) Uani 1 1 d .
H24A H 0.0968 0.7103 0.4686 0.113 Uiso 1 1 calc R
H24B H 0.1119 0.8096 0.4514 0.113 Uiso 1 1 calc R
H24C H 0.2171 0.7514 0.4745 0.113 Uiso 1 1 calc R
C14 C 0.1932(3) 0.4027(2) 0.50862(13) 0.0279(8) Uani 1 1 d .
H14A H 0.1589 0.3579 0.5280 0.042 Uiso 1 1 calc R
H14B H 0.1837 0.4601 0.5245 0.042 Uiso 1 1 calc R
H14C H 0.2716 0.3901 0.5117 0.042 Uiso 1 1 calc R
C37 C 0.2886(3) 0.3646(2) 0.26532(13) 0.0214(7) Uani 1 1 d .
C44 C 0.1730(3) 0.3732(2) 0.27047(12) 0.0227(7) Uani 1 1 d .
C45 C 0.1253(3) 0.4543(2) 0.27563(13) 0.0258(7) Uani 1 1 d .
H45 H 0.1677 0.5058 0.2748 0.031 Uiso 1 1 calc R
C46 C 0.0165(3) 0.4610(3) 0.28200(14) 0.0320(8) Uani 1 1 d .
H46 H -0.0146 0.5170 0.2851 0.038 Uiso 1 1 calc R
C47 C -0.0468(3) 0.3876(3) 0.28386(14) 0.0373(9) Uani 1 1 d .
H47 H -0.1211 0.3927 0.2882 0.045 Uiso 1 1 calc R
C48 C -0.0007(3) 0.3063(3) 0.27929(16) 0.0370(9) Uani 1 1 d .
H48 H -0.0436 0.2553 0.2807 0.044 Uiso 1 1 calc R
C49 C 0.1081(3) 0.2987(3) 0.27263(14) 0.0308(8) Uani 1 1 d .
H49 H 0.1387 0.2425 0.2695 0.037 Uiso 1 1 calc R
C36 C 0.3553(3) 0.3528(2) 0.22775(13) 0.0217(7) Uani 1 1 d .
C38 C 0.3406(3) 0.3426(2) 0.16863(13) 0.0222(7) Uani 1 1 d .
C43 C 0.4287(3) 0.3297(2) 0.14163(14) 0.0295(8) Uani 1 1 d .
H43 H 0.5011 0.3279 0.1618 0.035 Uiso 1 1 calc R
C42 C 0.4118(3) 0.3194(3) 0.08570(14) 0.0341(9) Uani 1 1 d .
H42 H 0.4730 0.3113 0.0681 0.041 Uiso 1 1 calc R
C41 C 0.3080(3) 0.3208(3) 0.05529(14) 0.0364(9) Uani 1 1 d .
H41 H 0.2971 0.3134 0.0170 0.044 Uiso 1 1 calc R
C40 C 0.2190(3) 0.3331(3) 0.08149(14) 0.0335(8) Uani 1 1 d .
H40 H 0.1466 0.3336 0.0611 0.040 Uiso 1 1 calc R
C39 C 0.2358(3) 0.3447(2) 0.13714(14) 0.0254(7) Uani 1 1 d .
H39 H 0.1745 0.3544 0.1544 0.031 Uiso 1 1 calc R
C58 C 0.6369(7) 0.4635(6) 1.0168(3) 0.113(3) Uiso 1 1 d .
H58A H 0.6346 0.4332 1.0516 0.135 Uiso 1 1 calc R
H58B H 0.6738 0.5206 1.0244 0.135 Uiso 1 1 calc R
C57 C 0.6942(17) 0.4063(13) 0.9782(8) 0.314(10) Uiso 1 1 d .
H57A H 0.6582 0.3492 0.9731 0.471 Uiso 1 1 calc R
H57B H 0.7716 0.3984 0.9943 0.471 Uiso 1 1 calc R
H57C H 0.6887 0.4354 0.9430 0.471 Uiso 1 1 calc R

loop_
_atom_site_aniso_label
_atom_site_aniso_U_11
_atom_site_aniso_U_22
_atom_site_aniso_U_33
_atom_site_aniso_U_23
_atom_site_aniso_U_13
_atom_site_aniso_U_12
Ni1 0.0138(2) 0.0276(3) 0.0192(2) -0.00438(16) 0.00140(16) -0.00024(16)
Ni2 0.0183(2) 0.0264(3) 0.0193(2) -0.00400(17) 0.00236(16) 0.00168(17)
N12 0.0242(16) 0.0241(15) 0.0201(14) -0.0085(11) 0.0044(11) -0.0003(12)
O1 0.0170(12) 0.0216(12) 0.0243(12) -0.0059(9) 0.0028(9) -0.0012(9)
O2 0.0263(14) 0.0439(15) 0.0274(13) -0.0040(11) -0.0020(10) -0.0100(12)
N13 0.0195(15) 0.0238(15) 0.0217(14) -0.0076(11) 0.0013(11) -0.0002(11)
C17 0.0212(18) 0.037(2) 0.0196(16) -0.0028(14) 0.0051(13) 0.0067(15)
N14 0.0155(14) 0.0233(14) 0.0197(13) -0.0005(11) -0.0008(10) 0.0023(11)
N15 0.0175(15) 0.0297(15) 0.0209(14) 0.0048(12) 0.0006(11) 0.0042(12)
C56 0.035(2) 0.059(3) 0.030(2) 0.0068(19) 0.0004(17) -0.010(2)
C55 0.034(2) 0.040(2) 0.0271(18) -0.0021(16) 0.0028(15) -0.0015(17)
C54 0.029(2) 0.036(2) 0.0278(19) -0.0044(16) -0.0023(15) -0.0041(16)
C53 0.030(2) 0.049(3) 0.038(2) -0.0108(18) 0.0034(17) -0.0028(18)
C2 0.0263(19) 0.0221(18) 0.0260(17) -0.0055(14) 0.0034(14) -0.0030(14)
C3 0.033(2) 0.0262(19) 0.0338(19) -0.0003(15) 0.0071(16) 0.0060(15)
C4 0.030(2) 0.033(2) 0.034(2) -0.0055(16) 0.0038(15) 0.0105(16)
C5 0.0211(19) 0.034(2) 0.0278(18) -0.0086(15) 0.0027(14) 0.0026(15)
C6 0.0235(18) 0.0299(19) 0.0227(17) -0.0068(14) 0.0026(13) -0.0012(14)
C1 0.033(2) 0.0222(18) 0.0252(17) -0.0045(14) 0.0060(15) 0.0004(15)
C7 0.0237(18) 0.0280(18) 0.0174(16) -0.0059(13) 0.0047(13) -0.0029(14)
C8 0.033(2) 0.0250(18) 0.0239(17) -0.0072(14) 0.0054(14) -0.0037(15)
C9 0.034(2) 0.034(2) 0.0209(17) -0.0068(15) 0.0062(14) -0.0106(16)
C26 0.039(2) 0.031(2) 0.039(2) -0.0115(17) 0.0193(17) -0.0120(17)
C28 0.061(3) 0.059(3) 0.072(3) -0.020(3) 0.031(3) -0.023(3)
C29 0.127(6) 0.128(6) 0.100(5) -0.077(4) 0.079(5) -0.097(5)
C27 0.086(5) 0.051(3) 0.129(6) 0.000(3) 0.044(4) -0.016(3)
C10 0.0253(19) 0.0331(19) 0.0225(17) -0.0059(15) 0.0081(14) -0.0067(15)
C11 0.0219(18) 0.0299(19) 0.0185(16) -0.0065(14) 0.0034(13) -0.0036(14)
C13 0.0201(18) 0.0291(19) 0.0232(17) -0.0097(14) 0.0056(13) -0.0050(14)
C15 0.0207(19) 0.040(2) 0.046(2) -0.0137(18) 0.0120(16) -0.0049(16)
C16 0.0186(17) 0.0283(18) 0.0163(15) -0.0071(13) -0.0012(12) 0.0003(14)
C18 0.0262(19) 0.0293(19) 0.0192(16) -0.0026(14) 0.0006(13) 0.0092(15)
C19 0.0203(17) 0.0263(18) 0.0179(15) -0.0016(13) -0.0023(12) 0.0018(14)
C20 0.0190(17) 0.0282(18) 0.0139(15) -0.0048(13) -0.0016(12) 0.0004(14)
C30 0.0202(18) 0.0209(17) 0.0226(16) 0.0002(13) -0.0015(13) 0.0008(13)
C31 0.0175(17) 0.0229(17) 0.0241(16) 0.0064(13) -0.0026(13) 0.0036(13)
C35 0.0201(18) 0.039(2) 0.0239(17) 0.0064(15) 0.0022(13) 0.0022(15)
C34 0.0215(19) 0.050(2) 0.035(2) 0.0211(18) 0.0082(15) 0.0049(17)
C33 0.0198(19) 0.039(2) 0.048(2) 0.0185(19) 0.0044(16) -0.0042(16)
C32 0.0225(19) 0.0245(18) 0.039(2) 0.0087(15) -0.0012(15) -0.0018(15)
C21 0.0171(16) 0.0260(17) 0.0151(15) -0.0053(13) -0.0031(12) 0.0003(13)
C12 0.0192(17) 0.0246(17) 0.0179(15) -0.0063(13) -0.0003(12) -0.0061(13)
C22 0.041(2) 0.038(2) 0.035(2) 0.0110(17) 0.0161(17) 0.0205(18)
C23 0.035(3) 0.070(3) 0.099(4) 0.045(3) 0.014(3) 0.028(2)
C25 0.047(3) 0.027(2) 0.047(2) 0.0049(17) 0.0107(19) 0.0149(18)
C24 0.146(6) 0.042(3) 0.051(3) 0.010(2) 0.052(3) 0.048(3)
C14 0.035(2) 0.0272(18) 0.0220(17) -0.0048(14) 0.0061(14) -0.0072(16)
C37 0.0171(17) 0.0264(18) 0.0195(16) -0.0029(13) 0.0000(12) 0.0000(13)
C44 0.0185(17) 0.0344(19) 0.0141(15) -0.0051(13) 0.0000(12) -0.0004(14)
C45 0.0202(18) 0.035(2) 0.0205(16) -0.0026(14) -0.0008(13) 0.0005(15)
C46 0.0210(19) 0.046(2) 0.0285(19) -0.0047(16) 0.0031(14) 0.0092(17)
C47 0.0176(19) 0.066(3) 0.0281(19) -0.0032(18) 0.0030(14) 0.0014(19)
C48 0.020(2) 0.049(2) 0.040(2) -0.0046(18) 0.0026(16) -0.0127(18)
C49 0.0231(19) 0.037(2) 0.0318(19) -0.0079(16) 0.0031(15) -0.0068(16)
C36 0.0166(17) 0.0240(17) 0.0235(17) -0.0041(13) 0.0012(13) -0.0008(13)
C38 0.0245(18) 0.0221(17) 0.0190(16) -0.0035(13) 0.0009(13) -0.0005(14)
C43 0.0267(19) 0.035(2) 0.0268(18) -0.0025(15) 0.0050(14) 0.0022(16)
C42 0.039(2) 0.039(2) 0.0270(19) -0.0060(16) 0.0135(16) 0.0025(18)
C41 0.049(3) 0.040(2) 0.0198(18) -0.0053(16) 0.0051(16) -0.0046(19)
C40 0.031(2) 0.041(2) 0.0262(19) -0.0025(16) -0.0014(15) -0.0028(17)
C39 0.0246(19) 0.0267(18) 0.0242(17) -0.0039(14) 0.0020(14) -0.0032(14)

loop_
_atom_type_symbol
_atom_type_description
_atom_type_scat_dispersion_real
_atom_type_scat_dispersion_imag
_atom_type_scat_source
C C 0.0033 0.0016 'International Tables Vol C Tables 4.2.6.8 and 6.1.1.4'
H H 0.0000 0.0000 'International Tables Vol C Tables 4.2.6.8 and 6.1.1.4'
N N 0.0061 0.0033 'International Tables Vol C Tables 4.2.6.8 and 6.1.1.4'
O O 0.0106 0.0060 'International Tables Vol C Tables 4.2.6.8 and 6.1.1.4'
Ni Ni 0.3393 1.1124 'International Tables Vol C Tables 4.2.6.8 and 6.1.1.4'

loop_
_geom_angle_atom_site_label_1
_geom_angle_atom_site_label_2
_geom_angle_atom_site_label_3
_geom_angle
_geom_angle_site_symmetry_1
C37 Ni1 C36 41.99(14) .
C37 Ni1 N14 114.51(13) .
C36 Ni1 N14 156.42(13) .
C37 Ni1 N15 163.04(13) .
C36 Ni1 N15 121.04(13) .
N14 Ni1 N15 82.43(11) .
C37 Ni1 Ni2 49.61(10) .
C36 Ni1 Ni2 49.94(10) .
N14 Ni1 Ni2 121.14(8) .
N15 Ni1 Ni2 123.41(8) .
C37 Ni2 C36 42.25(14) .
C37 Ni2 N12 114.18(13) .
C36 Ni2 N12 155.44(13) .
C37 Ni2 N13 162.82(13) .
C36 Ni2 N13 120.58(13) .
N12 Ni2 N13 82.84(12) .
C37 Ni2 Ni1 50.11(10) .
C36 Ni2 Ni1 50.23(10) .
N12 Ni2 Ni1 125.72(8) .
N13 Ni2 Ni1 122.59(8) .
C1 N12 C7 118.6(3) .
C1 N12 Ni2 114.0(2) .
C7 N12 Ni2 126.2(2) .
C12 O1 C21 116.7(2) .
C54 O2 C55 113.5(3) .
C6 N13 C2 117.2(3) .
C6 N13 Ni2 129.7(2) .
C2 N13 Ni2 113.1(2) .
C16 C17 C18 123.1(3) .
C16 C17 H17 118.5 .
C18 C17 H17 118.5 .
C30 N14 C20 117.6(3) .
C30 N14 Ni1 114.5(2) .
C20 N14 Ni1 126.6(2) .
C35 N15 C31 117.1(3) .
C35 N15 Ni1 129.8(2) .
C31 N15 Ni1 113.0(2) .
C59 C59 C58 105.9(7) 3_667
C59 C59 H59A 110.6 3_667
C58 C59 H59A 110.6 .
C59 C59 H59B 110.6 3_667
C58 C59 H59B 110.6 .
H59A C59 H59B 108.7 .
C55 C56 H56A 109.5 .
C55 C56 H56B 109.5 .
H56A C56 H56B 109.5 .
C55 C56 H56C 109.5 .
H56A C56 H56C 109.5 .
H56B C56 H56C 109.5 .
O2 C55 C56 114.3(3) .
O2 C55 H55A 108.7 .
C56 C55 H55A 108.7 .
O2 C55 H55B 108.7 .
C56 C55 H55B 108.7 .
H55A C55 H55B 107.6 .
O2 C54 C53 108.2(3) .
O2 C54 H54A 110.1 .
C53 C54 H54A 110.1 .
O2 C54 H54B 110.1 .
C53 C54 H54B 110.1 .
H54A C54 H54B 108.4 .
C54 C53 H53A 109.5 .
C54 C53 H53B 109.5 .
H53A C53 H53B 109.5 .
C54 C53 H53C 109.5 .
H53A C53 H53C 109.5 .
H53B C53 H53C 109.5 .
N13 C2 C3 121.9(3) .
N13 C2 C1 113.2(3) .
C3 C2 C1 124.8(3) .
C4 C3 C2 119.4(3) .
C4 C3 H3 120.3 .
C2 C3 H3 120.3 .
C3 C4 C5 118.6(3) .
C3 C4 H4 120.7 .
C5 C4 H4 120.7 .
C6 C5 C4 119.4(3) .
C6 C5 H5 120.3 .
C4 C5 H5 120.3 .
N13 C6 C5 123.4(3) .
N13 C6 H6 118.3 .
C5 C6 H6 118.3 .
N12 C1 C2 116.5(3) .
N12 C1 H1 121.8 .
C2 C1 H1 121.8 .
C8 C7 C12 118.4(3) .
C8 C7 N12 120.1(3) .
C12 C7 N12 121.3(3) .
C9 C8 C7 122.3(3) .
C9 C8 H8 118.8 .
C7 C8 H8 118.8 .
C10 C9 C8 117.3(3) .
C10 C9 C26 121.8(3) .
C8 C9 C26 120.9(3) .
C27 C26 C29 108.3(5) .
C27 C26 C28 107.5(4) .
C29 C26 C28 107.9(4) .
C27 C26 C9 109.6(4) .
C29 C26 C9 110.2(3) .
C28 C26 C9 113.1(3) .
C26 C28 H28A 109.5 .
C26 C28 H28B 109.5 .
H28A C28 H28B 109.5 .
C26 C28 H28C 109.5 .
H28A C28 H28C 109.5 .
H28B C28 H28C 109.5 .
C26 C29 H29A 109.5 .
C26 C29 H29B 109.5 .
H29A C29 H29B 109.5 .
C26 C29 H29C 109.5 .
H29A C29 H29C 109.5 .
H29B C29 H29C 109.5 .
C26 C27 H27A 109.5 .
C26 C27 H27B 109.5 .
H27A C27 H27B 109.5 .
C26 C27 H27C 109.5 .
H27A C27 H27C 109.5 .
H27B C27 H27C 109.5 .
C9 C10 C11 122.6(3) .
C9 C10 H10 118.7 .
C11 C10 H10 118.7 .
C12 C11 C10 118.8(3) .
C12 C11 C13 119.8(3) .
C10 C11 C13 121.4(3) .
C16 C13 C11 108.8(3) .
C16 C13 C15 110.7(3) .
C11 C13 C15 110.6(3) .
C16 C13 C14 108.0(3) .
C11 C13 C14 108.6(3) .
C15 C13 C14 110.0(3) .
C13 C15 H15A 109.5 .
C13 C15 H15B 109.5 .
H15A C15 H15B 109.5 .
C13 C15 H15C 109.5 .
H15A C15 H15C 109.5 .
H15B C15 H15C 109.5 .
C21 C16 C17 118.1(3) .
C21 C16 C13 120.3(3) .
C17 C16 C13 121.5(3) .
C19 C18 C17 117.1(3) .
C19 C18 C22 123.0(3) .
C17 C18 C22 119.7(3) .
C18 C19 C20 121.9(3) .
C18 C19 H19 119.1 .
C20 C19 H19 119.1 .
C21 C20 C19 119.0(3) .
C21 C20 N14 122.3(3) .
C19 C20 N14 118.5(3) .
N14 C30 C31 116.4(3) .
N14 C30 H30 121.8 .
C31 C30 H30 121.8 .
N15 C31 C32 122.6(3) .
N15 C31 C30 113.6(3) .
C32 C31 C30 123.9(3) .
N15 C35 C34 122.9(3) .
N15 C35 H35 118.6 .
C34 C35 H35 118.6 .
C33 C34 C35 119.7(3) .
C33 C34 H34 120.2 .
C35 C34 H34 120.2 .
C32 C33 C34 118.6(3) .
C32 C33 H33 120.7 .
C34 C33 H33 120.7 .
C33 C32 C31 119.2(4) .
C33 C32 H32 120.4 .
C31 C32 H32 120.4 .
O1 C21 C16 122.0(3) .
O1 C21 C20 117.3(3) .
C16 C21 C20 120.7(3) .
O1 C12 C11 122.6(3) .
O1 C12 C7 116.9(3) .
C11 C12 C7 120.5(3) .
C24 C22 C18 109.7(3) .
C24 C22 C25 109.0(4) .
C18 C22 C25 111.6(3) .
C24 C22 C23 110.1(4) .
C18 C22 C23 108.6(4) .
C25 C22 C23 107.9(3) .
C22 C23 H23A 109.5 .
C22 C23 H23B 109.5 .
H23A C23 H23B 109.5 .
C22 C23 H23C 109.5 .
H23A C23 H23C 109.5 .
H23B C23 H23C 109.5 .
C22 C25 H25A 109.5 .
C22 C25 H25B 109.5 .
H25A C25 H25B 109.5 .
C22 C25 H25C 109.5 .
H25A C25 H25C 109.5 .
H25B C25 H25C 109.5 .
C22 C24 H24A 109.5 .
C22 C24 H24B 109.5 .
H24A C24 H24B 109.5 .
C22 C24 H24C 109.5 .
H24A C24 H24C 109.5 .
H24B C24 H24C 109.5 .
C13 C14 H14A 109.5 .
C13 C14 H14B 109.5 .
H14A C14 H14B 109.5 .
C13 C14 H14C 109.5 .
H14A C14 H14C 109.5 .
H14B C14 H14C 109.5 .
C36 C37 C44 142.2(3) .
C36 C37 Ni2 69.34(19) .
C44 C37 Ni2 132.4(2) .
C36 C37 Ni1 69.23(19) .
C44 C37 Ni1 135.6(2) .
Ni2 C37 Ni1 80.28(13) .
C45 C44 C49 117.8(3) .
C45 C44 C37 121.7(3) .
C49 C44 C37 120.4(3) .
C46 C45 C44 120.9(3) .
C46 C45 H45 119.5 .
C44 C45 H45 119.5 .
C47 C46 C45 120.9(4) .
C47 C46 H46 119.5 .
C45 C46 H46 119.5 .
C46 C47 C48 119.1(3) .
C46 C47 H47 120.5 .
C48 C47 H47 120.5 .
C47 C48 C49 120.6(4) .
C47 C48 H48 119.7 .
C49 C48 H48 119.7 .
C48 C49 C44 120.7(4) .
C48 C49 H49 119.7 .
C44 C49 H49 119.7 .
C37 C36 C38 136.4(3) .
C37 C36 Ni2 68.42(19) .
C38 C36 Ni2 135.5(2) .
C37 C36 Ni1 68.78(19) .
C38 C36 Ni1 138.2(2) .
Ni2 C36 Ni1 79.83(13) .
C39 C38 C43 117.4(3) .
C39 C38 C36 120.3(3) .
C43 C38 C36 122.3(3) .
C42 C43 C38 120.9(3) .
C42 C43 H43 119.6 .
C38 C43 H43 119.6 .
C41 C42 C43 121.1(3) .
C41 C42 H42 119.5 .
C43 C42 H42 119.5 .
C42 C41 C40 118.9(3) .
C42 C41 H41 120.5 .
C40 C41 H41 120.5 .
C39 C40 C41 120.0(3) .
C39 C40 H40 120.0 .
C41 C40 H40 120.0 .
C40 C39 C38 121.7(3) .
C40 C39 H39 119.1 .
C38 C39 H39 119.1 .
C59 C58 C57 101.2(10) .
C59 C58 H58A 111.5 .
C57 C58 H58A 111.5 .
C59 C58 H58B 111.5 .
C57 C58 H58B 111.5 .
H58A C58 H58B 109.3 .
C58 C57 H57A 109.5 .
C58 C57 H57B 109.5 .
H57A C57 H57B 109.5 .
C58 C57 H57C 109.5 .
H57A C57 H57C 109.5 .
H57B C57 H57C 109.5 .

loop_
_geom_bond_atom_site_label_1
_geom_bond_atom_site_label_2
_geom_bond_distance
_geom_bond_site_symmetry_2
Ni1 C37 1.908(3) .
Ni1 C36 1.914(3) .
Ni1 N14 1.923(3) .
Ni1 N15 1.959(3) .
Ni1 Ni2 2.4513(6) .
Ni2 C37 1.894(3) .
Ni2 C36 1.906(3) .
Ni2 N12 1.918(3) .
Ni2 N13 1.940(3) .
N12 C1 1.310(4) .
N12 C7 1.415(4) .
O1 C12 1.380(4) .
O1 C21 1.388(4) .
O2 C54 1.417(4) .
O2 C55 1.426(5) .
N13 C6 1.346(4) .
N13 C2 1.361(4) .
C17 C16 1.389(5) .
C17 C18 1.392(5) .
C17 H17 0.9500 .
N14 C30 1.318(4) .
N14 C20 1.421(4) .
N15 C35 1.345(4) .
N15 C31 1.364(4) .
C59 C59 1.397(10) 3_667
C59 C58 1.442(10) .
C59 H59A 0.9900 .
C59 H59B 0.9900 .
C56 C55 1.500(6) .
C56 H56A 0.9800 .
C56 H56B 0.9800 .
C56 H56C 0.9800 .
C55 H55A 0.9900 .
C55 H55B 0.9900 .
C54 C53 1.491(5) .
C54 H54A 0.9900 .
C54 H54B 0.9900 .
C53 H53A 0.9800 .
C53 H53B 0.9800 .
C53 H53C 0.9800 .
C2 C3 1.396(5) .
C2 C1 1.431(5) .
C3 C4 1.376(5) .
C3 H3 0.9500 .
C4 C5 1.384(5) .
C4 H4 0.9500 .
C5 C6 1.369(5) .
C5 H5 0.9500 .
C6 H6 0.9500 .
C1 H1 0.9500 .
C7 C8 1.395(5) .
C7 C12 1.405(5) .
C8 C9 1.389(5) .
C8 H8 0.9500 .
C9 C10 1.383(5) .
C9 C26 1.543(5) .
C26 C27 1.500(8) .
C26 C29 1.511(7) .
C26 C28 1.539(6) .
C28 H28A 0.9800 .
C28 H28B 0.9800 .
C28 H28C 0.9800 .
C29 H29A 0.9800 .
C29 H29B 0.9800 .
C29 H29C 0.9800 .
C27 H27A 0.9800 .
C27 H27B 0.9800 .
C27 H27C 0.9800 .
C10 C11 1.391(5) .
C10 H10 0.9500 .
C11 C12 1.387(4) .
C11 C13 1.527(5) .
C13 C16 1.523(5) .
C13 C15 1.529(5) .
C13 C14 1.545(5) .
C15 H15A 0.9800 .
C15 H15B 0.9800 .
C15 H15C 0.9800 .
C16 C21 1.387(4) .
C18 C19 1.379(5) .
C18 C22 1.531(5) .
C19 C20 1.396(5) .
C19 H19 0.9500 .
C20 C21 1.394(5) .
C30 C31 1.427(5) .
C30 H30 0.9500 .
C31 C32 1.396(5) .
C35 C34 1.385(5) .
C35 H35 0.9500 .
C34 C33 1.385(6) .
C34 H34 0.9500 .
C33 C32 1.375(5) .
C33 H33 0.9500 .
C32 H32 0.9500 .
C22 C24 1.526(6) .
C22 C25 1.534(6) .
C22 C23 1.544(7) .
C23 H23A 0.9800 .
C23 H23B 0.9800 .
C23 H23C 0.9800 .
C25 H25A 0.9800 .
C25 H25B 0.9800 .
C25 H25C 0.9800 .
C24 H24A 0.9800 .
C24 H24B 0.9800 .
C24 H24C 0.9800 .
C14 H14A 0.9800 .
C14 H14B 0.9800 .
C14 H14C 0.9800 .
C37 C36 1.370(5) .
C37 C44 1.468(5) .
C44 C45 1.392(5) .
C44 C49 1.403(5) .
C45 C46 1.389(5) .
C45 H45 0.9500 .
C46 C47 1.378(6) .
C46 H46 0.9500 .
C47 C48 1.383(6) .
C47 H47 0.9500 .
C48 C49 1.394(5) .
C48 H48 0.9500 .
C49 H49 0.9500 .
C36 C38 1.466(4) .
C38 C39 1.395(5) .
C38 C43 1.396(5) .
C43 C42 1.386(5) .
C43 H43 0.9500 .
C42 C41 1.374(6) .
C42 H42 0.9500 .
C41 C40 1.392(5) .
C41 H41 0.9500 .
C40 C39 1.382(5) .
C40 H40 0.9500 .
C39 H39 0.9500 .
C58 C57 1.565(19) .
C58 H58A 0.9900 .
C58 H58B 0.9900 .
C57 H57A 0.9800 .
C57 H57B 0.9800 .
C57 H57C 0.9800 .

loop_
_geom_torsion_atom_site_label_1
_geom_torsion_atom_site_label_2
_geom_torsion_atom_site_label_3
_geom_torsion_atom_site_label_4
_geom_torsion
_geom_torsion_site_symmetry_1
C36 Ni1 Ni2 C37 -55.97(18) .
N14 Ni1 Ni2 C37 97.03(16) .
N15 Ni1 Ni2 C37 -160.60(16) .
C37 Ni1 Ni2 C36 55.97(18) .
N14 Ni1 Ni2 C36 153.01(16) .
N15 Ni1 Ni2 C36 -104.62(16) .
C37 Ni1 Ni2 N12 -93.24(16) .
C36 Ni1 Ni2 N12 -149.21(17) .
N14 Ni1 Ni2 N12 3.79(14) .
N15 Ni1 Ni2 N12 106.16(14) .
C37 Ni1 Ni2 N13 160.66(16) .
C36 Ni1 Ni2 N13 104.68(16) .
N14 Ni1 Ni2 N13 -102.31(13) .
N15 Ni1 Ni2 N13 0.06(13) .
C37 Ni2 N12 C1 171.5(2) .
C36 Ni2 N12 C1 157.5(3) .
N13 Ni2 N12 C1 -6.0(2) .
Ni1 Ni2 N12 C1 -131.3(2) .
C37 Ni2 N12 C7 4.8(3) .
C36 Ni2 N12 C7 -9.3(5) .
N13 Ni2 N12 C7 -172.8(3) .
Ni1 Ni2 N12 C7 61.9(3) .
C37 Ni2 N13 C6 13.0(6) .
C36 Ni2 N13 C6 13.3(3) .
N12 Ni2 N13 C6 -174.5(3) .
Ni1 Ni2 N13 C6 -46.4(3) .
C37 Ni2 N13 C2 -168.0(4) .
C36 Ni2 N13 C2 -167.7(2) .
N12 Ni2 N13 C2 4.4(2) .
Ni1 Ni2 N13 C2 132.6(2) .
C37 Ni1 N14 C30 -176.3(2) .
C36 Ni1 N14 C30 -172.2(3) .
N15 Ni1 N14 C30 2.9(2) .
Ni2 Ni1 N14 C30 127.5(2) .
C37 Ni1 N14 C20 -9.8(3) .
C36 Ni1 N14 C20 -5.7(5) .
N15 Ni1 N14 C20 169.4(3) .
Ni2 Ni1 N14 C20 -66.0(3) .
C37 Ni1 N15 C35 -2.9(6) .
C36 Ni1 N15 C35 -2.6(3) .
N14 Ni1 N15 C35 179.7(3) .
Ni2 Ni1 N15 C35 57.3(3) .
C37 Ni1 N15 C31 175.2(4) .
C36 Ni1 N15 C31 175.5(2) .
N14 Ni1 N15 C31 -2.2(2) .
Ni2 Ni1 N15 C31 -124.67(19) .
C54 O2 C55 C56 67.5(4) .
C55 O2 C54 C53 163.8(3) .
C6 N13 C2 C3 -2.3(5) .
Ni2 N13 C2 C3 178.6(3) .
C6 N13 C2 C1 176.9(3) .
Ni2 N13 C2 C1 -2.3(3) .
N13 C2 C3 C4 1.4(5) .
C1 C2 C3 C4 -177.7(3) .
C2 C3 C4 C5 1.1(5) .
C3 C4 C5 C6 -2.5(5) .
C2 N13 C6 C5 0.8(5) .
Ni2 N13 C6 C5 179.7(2) .
C4 C5 C6 N13 1.7(5) .
C7 N12 C1 C2 174.3(3) .
Ni2 N12 C1 C2 6.5(4) .
N13 C2 C1 N12 -2.7(4) .
C3 C2 C1 N12 176.4(3) .
C1 N12 C7 C8 -48.7(4) .
Ni2 N12 C7 C8 117.5(3) .
C1 N12 C7 C12 137.1(3) .
Ni2 N12 C7 C12 -56.7(4) .
C12 C7 C8 C9 1.1(5) .
N12 C7 C8 C9 -173.3(3) .
C7 C8 C9 C10 -3.1(5) .
C7 C8 C9 C26 174.6(3) .
C10 C9 C26 C27 -117.4(5) .
C8 C9 C26 C27 65.1(5) .
C10 C9 C26 C29 123.6(5) .
C8 C9 C26 C29 -54.0(6) .
C10 C9 C26 C28 2.6(5) .
C8 C9 C26 C28 -174.9(4) .
C8 C9 C10 C11 1.8(5) .
C26 C9 C10 C11 -175.8(3) .
C9 C10 C11 C12 1.4(5) .
C9 C10 C11 C13 -176.9(3) .
C12 C11 C13 C16 26.5(4) .
C10 C11 C13 C16 -155.1(3) .
C12 C11 C13 C15 148.3(3) .
C10 C11 C13 C15 -33.3(4) .
C12 C11 C13 C14 -90.8(4) .
C10 C11 C13 C14 87.5(4) .
C18 C17 C16 C21 -0.5(5) .
C18 C17 C16 C13 176.9(3) .
C11 C13 C16 C21 -25.7(4) .
C15 C13 C16 C21 -147.4(3) .
C14 C13 C16 C21 92.1(3) .
C11 C13 C16 C17 157.0(3) .
C15 C13 C16 C17 35.3(4) .
C14 C13 C16 C17 -85.2(4) .
C16 C17 C18 C19 -1.1(5) .
C16 C17 C18 C22 176.3(3) .
C17 C18 C19 C20 1.8(5) .
C22 C18 C19 C20 -175.5(3) .
C18 C19 C20 C21 -0.8(5) .
C18 C19 C20 N14 174.1(3) .
C30 N14 C20 C21 -137.1(3) .
Ni1 N14 C20 C21 56.7(4) .
C30 N14 C20 C19 48.1(4) .
Ni1 N14 C20 C19 -118.0(3) .
C20 N14 C30 C31 -170.8(3) .
Ni1 N14 C30 C31 -3.1(4) .
C35 N15 C31 C32 0.0(5) .
Ni1 N15 C31 C32 -178.3(2) .
C35 N15 C31 C30 179.5(3) .
Ni1 N15 C31 C30 1.2(3) .
N14 C30 C31 N15 1.2(4) .
N14 C30 C31 C32 -179.3(3) .
C31 N15 C35 C34 0.1(5) .
Ni1 N15 C35 C34 178.1(3) .
N15 C35 C34 C33 -0.7(5) .
C35 C34 C33 C32 1.1(5) .
C34 C33 C32 C31 -0.9(5) .
N15 C31 C32 C33 0.4(5) .
C30 C31 C32 C33 -179.0(3) .
C12 O1 C21 C16 22.8(4) .
C12 O1 C21 C20 -158.8(3) .
C17 C16 C21 O1 179.8(3) .
C13 C16 C21 O1 2.5(4) .
C17 C16 C21 C20 1.5(4) .
C13 C16 C21 C20 -175.9(3) .
C19 C20 C21 O1 -179.3(3) .
N14 C20 C21 O1 6.0(4) .
C19 C20 C21 C16 -0.8(5) .
N14 C20 C21 C16 -175.5(3) .
C21 O1 C12 C11 -21.9(4) .
C21 O1 C12 C7 158.9(3) .
C10 C11 C12 O1 177.3(3) .
C13 C11 C12 O1 -4.3(5) .
C10 C11 C12 C7 -3.5(5) .
C13 C11 C12 C7 174.9(3) .
C8 C7 C12 O1 -178.5(3) .
N12 C7 C12 O1 -4.2(5) .
C8 C7 C12 C11 2.3(5) .
N12 C7 C12 C11 176.6(3) .
C19 C18 C22 C24 -124.8(4) .
C17 C18 C22 C24 57.9(5) .
C19 C18 C22 C25 -4.0(5) .
C17 C18 C22 C25 178.8(3) .
C19 C18 C22 C23 114.8(4) .
C17 C18 C22 C23 -62.4(4) .
N12 Ni2 C37 C36 -171.35(18) .
N13 Ni2 C37 C36 0.4(5) .
Ni1 Ni2 C37 C36 71.34(18) .
C36 Ni2 C37 C44 143.1(4) .
N12 Ni2 C37 C44 -28.3(3) .
N13 Ni2 C37 C44 143.5(4) .
Ni1 Ni2 C37 C44 -145.6(4) .
C36 Ni2 C37 Ni1 -71.34(18) .
N12 Ni2 C37 Ni1 117.31(11) .
N13 Ni2 C37 Ni1 -70.9(4) .
N14 Ni1 C37 C36 177.55(18) .
N15 Ni1 C37 C36 0.4(5) .
Ni2 Ni1 C37 C36 -71.46(19) .
C36 Ni1 C37 C44 -145.1(4) .
N14 Ni1 C37 C44 32.5(4) .
N15 Ni1 C37 C44 -144.7(4) .
Ni2 Ni1 C37 C44 143.4(4) .
C36 Ni1 C37 Ni2 71.46(19) .
N14 Ni1 C37 Ni2 -110.99(12) .
N15 Ni1 C37 Ni2 71.9(4) .
C36 C37 C44 C45 -99.3(5) .
Ni2 C37 C44 C45 147.2(3) .
Ni1 C37 C44 C45 19.9(5) .
C36 C37 C44 C49 83.4(6) .
Ni2 C37 C44 C49 -30.1(5) .
Ni1 C37 C44 C49 -157.4(3) .
C49 C44 C45 C46 -0.8(5) .
C37 C44 C45 C46 -178.2(3) .
C44 C45 C46 C47 0.6(5) .
C45 C46 C47 C48 0.0(5) .
C46 C47 C48 C49 -0.3(6) .
C47 C48 C49 C44 0.1(6) .
C45 C44 C49 C48 0.5(5) .
C37 C44 C49 C48 177.9(3) .
C44 C37 C36 C38 0.5(8) .
Ni2 C37 C36 C38 134.2(4) .
Ni1 C37 C36 C38 -138.7(4) .
C44 C37 C36 Ni2 -133.7(5) .
Ni1 C37 C36 Ni2 87.13(10) .
C44 C37 C36 Ni1 139.2(5) .
Ni2 C37 C36 Ni1 -87.13(10) .
N12 Ni2 C36 C37 19.3(4) .
N13 Ni2 C36 C37 -179.85(18) .
Ni1 Ni2 C36 C37 -71.06(18) .
C37 Ni2 C36 C38 -135.1(4) .
N12 Ni2 C36 C38 -115.8(4) .
N13 Ni2 C36 C38 45.1(4) .
Ni1 Ni2 C36 C38 153.9(4) .
C37 Ni2 C36 Ni1 71.06(18) .
N12 Ni2 C36 Ni1 90.3(3) .
N13 Ni2 C36 Ni1 -108.79(12) .
N14 Ni1 C36 C37 -5.6(4) .
N15 Ni1 C36 C37 -179.86(18) .
Ni2 Ni1 C36 C37 70.65(19) .
C37 Ni1 C36 C38 136.9(5) .
N14 Ni1 C36 C38 131.3(4) .
N15 Ni1 C36 C38 -43.0(4) .
Ni2 Ni1 C36 C38 -152.5(4) .
C37 Ni1 C36 Ni2 -70.65(19) .
N14 Ni1 C36 Ni2 -76.2(3) .
N15 Ni1 C36 Ni2 109.49(13) .
C37 C36 C38 C39 0.5(6) .
Ni2 C36 C38 C39 108.4(4) .
Ni1 C36 C38 C39 -112.1(4) .
C37 C36 C38 C43 -178.9(4) .
Ni2 C36 C38 C43 -70.9(5) .
Ni1 C36 C38 C43 68.5(5) .
C39 C38 C43 C42 0.0(5) .
C36 C38 C43 C42 179.3(3) .
C38 C43 C42 C41 -0.6(6) .
C43 C42 C41 C40 0.3(6) .
C42 C41 C40 C39 0.7(6) .
C41 C40 C39 C38 -1.4(6) .
C43 C38 C39 C40 1.1(5) .
C36 C38 C39 C40 -178.3(3) .
C59 C59 C58 C57 -177.7(10) 3_667
